data_2230552
loop_
_publ_author_name
'Daudon, M.'
'Bazin, D.'
'Adil, K.'
'Bail, A. Le'

_publ_section_title
;
 7,9-Bis(hydroxymethyl)-7<i>H</i>-purine-2,6,8(1<i>H</i>,3<i>H</i>,9<i>H</i>)trione
;
_journal_coeditor_code ZL2370
_journal_issue 6
_journal_name_full 'Acta Crystallographica Section E'
_journal_page_first o1458
_journal_paper_doi 10.1107/S1600536811018186
_journal_volume 67
_journal_year 2011
_chemical_formula_iupac 'C7 H8 N4 O5'
_chemical_formula_moiety 'C7 H8 N4 O5'
_chemical_formula_sum 'C7 H8 N4 O5'
_chemical_formula_weight 228.17
_chemical_name_common '7,9-bis(hydroxymethyl)-uric acid'
_chemical_name_systematic
;
7,9-Bis(hydroxymethyl)-7<i>H</i>-purine-
2,6,8(1<i>H</i>,3<i>H</i>,9<i>H</i>)trione
;
_space_group_IT_number 14
_symmetry_cell_setting monoclinic
_symmetry_space_group_name_Hall '-P 2ybc'
_symmetry_space_group_name_H-M 'P 1 21/c 1'
_atom_sites_solution_hydrogens geom
_atom_sites_solution_primary direct
_atom_sites_solution_secondary difmap
_audit_creation_method SHELXL-97
_cell_angle_alpha 90.00
_cell_angle_beta 97.340(7)
_cell_angle_gamma 90.00
_cell_formula_units_Z 4
_cell_length_a 5.3226(6)
_cell_length_b 11.5541(13)
_cell_length_c 14.5931(18)
_cell_measurement_reflns_used 241
_cell_measurement_temperature 150(2)
_cell_measurement_theta_max 15
_cell_measurement_theta_min 4
_cell_volume 890.09(18)
_computing_cell_refinement
;
SAINT (Bruker, 2008) and McMaille (Le Bail, 2004)
;
_computing_data_collection 'APEX2 (Bruker, 2008)'
_computing_data_reduction 'SAINT (Bruker, 2008)'
_computing_molecular_graphics
;
DIAMOND (Brandenburg, 2001) and ORTEP-3 (Farrugia, 1997)
;
_computing_publication_material 'publCIF (Westrip, 2010)'
_computing_structure_refinement 'SHELXL97 (Sheldrick, 2008)'
_computing_structure_solution
;
SHELXS97 (Sheldrick, 2008) and ESPOIR (Le Bail, 2001)
;
_diffrn_ambient_temperature 150(2)
_diffrn_measured_fraction_theta_full 0.999
_diffrn_measured_fraction_theta_max 0.972
_diffrn_measurement_device_type 'Bruker Kappa APEXII CCD'
_diffrn_measurement_method '\w scans; 30 settings'
_diffrn_radiation_monochromator graphite
_diffrn_radiation_source 'fine-focus sealed tube'
_diffrn_radiation_type MoK\a
_diffrn_radiation_wavelength 0.71073
_diffrn_reflns_av_R_equivalents 0.0644
_diffrn_reflns_av_sigmaI/netI 0.0381
_diffrn_reflns_limit_h_max 7
_diffrn_reflns_limit_h_min -7
_diffrn_reflns_limit_k_max 17
_diffrn_reflns_limit_k_min -17
_diffrn_reflns_limit_l_max 21
_diffrn_reflns_limit_l_min -21
_diffrn_reflns_number 33302
_diffrn_reflns_theta_full 31.50
_diffrn_reflns_theta_max 32.32
_diffrn_reflns_theta_min 3.53
_diffrn_standards_number 0
_exptl_absorpt_coefficient_mu 0.147
_exptl_absorpt_correction_T_max 0.7463
_exptl_absorpt_correction_T_min 0.6773
_exptl_absorpt_correction_type multi-scan
_exptl_absorpt_process_details '(SADABS; Bruker, 2008)'
_exptl_crystal_colour pale-green
_exptl_crystal_density_diffrn 1.703
_exptl_crystal_density_method 'not measured'
_exptl_crystal_description Fragment
_exptl_crystal_F_000 472.0
_exptl_crystal_size_max 0.22
_exptl_crystal_size_mid 0.12
_exptl_crystal_size_min 0.06
_refine_diff_density_max 0.778
_refine_diff_density_min -0.367
_refine_ls_extinction_method none
_refine_ls_goodness_of_fit_ref 1.033
_refine_ls_hydrogen_treatment constr
_refine_ls_matrix_type full
_refine_ls_number_parameters 169
_refine_ls_number_reflns 3075
_refine_ls_number_restraints 1
_refine_ls_restrained_S_all 1.033
_refine_ls_R_factor_all 0.0880
_refine_ls_R_factor_gt 0.0559
_refine_ls_shift/su_max 0.000
_refine_ls_shift/su_mean 0.000
_refine_ls_structure_factor_coef Fsqd
_refine_ls_weighting_details 'calc w=1/[\s^2^(Fo^2^)+(0.0816P)^2^+0.5575P] where P=(Fo^2^+2Fc^2^)/3'
_refine_ls_weighting_scheme calc
_refine_ls_wR_factor_gt 0.1444
_refine_ls_wR_factor_ref 0.1655
_reflns_number_gt 2127
_reflns_number_total 3075
_reflns_threshold_expression I>2\s(I)
_cod_data_source_file zl2370.cif
_cod_data_source_block I
_cod_original_sg_symbol_H-M 'P 21/c'
_cod_database_code 2230552
_cod_database_fobs_code 2230552

loop_
_symmetry_equiv_pos_as_xyz
'x, y, z'
'-x, y+1/2, -z+1/2'
'-x, -y, -z'
'x, -y-1/2, z-1/2'

loop_
_atom_site_type_symbol
_atom_site_label
_atom_site_fract_x
_atom_site_fract_y
_atom_site_fract_z
_atom_site_U_iso_or_equiv
_atom_site_adp_type
_atom_site_calc_flag
_atom_site_refinement_flags
_atom_site_occupancy
_atom_site_disorder_assembly
_atom_site_disorder_group
O O2 1.0659(2) -0.20036(10) 0.35524(10) 0.0250(3) Uani d . 1 . .
O O6 1.3617(2) 0.14185(10) 0.48924(9) 0.0241(3) Uani d . 1 A .
O O8 0.5565(3) 0.35248(12) 0.28547(13) 0.0430(4) Uani d . 1 . .
O O9 0.2229(2) 0.11073(11) 0.19866(10) 0.0278(3) Uani d . 1 . .
H H9 0.1080 0.1830 0.1860 0.042 Uiso d R 1 . .
N N1 1.2092(3) -0.02650(11) 0.41726(10) 0.0174(3) Uani d . 1 A .
H H1 1.3389 -0.0620 0.4458 0.021 Uiso d R 1 . .
N N3 0.8444(3) -0.03560(11) 0.30815(10) 0.0175(3) Uani d . 1 . .
H H3 0.7360 -0.0740 0.2739 0.021 Uiso d R 1 . .
N N7 0.8876(3) 0.26000(12) 0.37849(11) 0.0247(3) Uani d . 1 . .
N N9 0.6403(3) 0.15297(12) 0.27429(11) 0.0224(3) Uani d . 1 . .
C C2 1.0404(3) -0.09345(13) 0.35937(11) 0.0167(3) Uani d . 1 . .
C C4 0.8172(3) 0.08053(13) 0.32201(11) 0.0162(3) Uani d . 1 A .
C C5 0.9722(3) 0.14401(13) 0.38595(11) 0.0165(3) Uani d . 1 A .
C C6 1.1933(3) 0.09272(13) 0.43511(11) 0.0161(3) Uani d . 1 . .
C C8 0.6827(4) 0.26569(15) 0.31068(14) 0.0273(4) Uani d . 1 A .
C C9 0.4761(3) 0.12956(15) 0.18565(13) 0.0236(4) Uani d . 1 A .
H H9A 0.4850 0.1962 0.1435 0.028 Uiso calc R 1 . .
H H9B 0.5407 0.0606 0.1559 0.028 Uiso calc R 1 . .
C C7A 0.9677(4) 0.35741(15) 0.44018(14) 0.0268(4) Uani d P 0.339(3) A 1
H H7A1 1.1376 0.3428 0.4744 0.032 Uiso calc PR 0.339(3) A 1
H H7A2 0.9734 0.4301 0.4045 0.032 Uiso calc PR 0.339(3) A 1
O O71 0.7889(9) 0.3644(4) 0.4997(3) 0.0325(11) Uani d P 0.339(3) A 1
H H71 0.8173 0.3134 0.5407 0.049 Uiso calc PR 0.339(3) A 1
C C7B 0.9677(4) 0.35741(15) 0.44018(14) 0.0268(4) Uani d P 0.340(6) A 2
H H7B1 0.8166 0.3902 0.4638 0.032 Uiso calc PR 0.340(6) A 2
H H7B2 1.0823 0.3278 0.4938 0.032 Uiso calc PR 0.340(6) A 2
O O72 1.0842(9) 0.4407(3) 0.4008(3) 0.0244(13) Uani d P 0.340(6) A 2
H H72 0.9764 0.4847 0.3717 0.037 Uiso calc PR 0.340(6) A 2
C C7C 0.9677(4) 0.35741(15) 0.44018(14) 0.0268(4) Uani d P 0.321(6) A 3
H H7C1 0.9760 0.3322 0.5053 0.032 Uiso calc PR 0.321(6) A 3
H H7C2 0.8424 0.4209 0.4298 0.032 Uiso calc PR 0.321(6) A 3
O O73 1.2214(10) 0.3999(4) 0.4221(4) 0.0344(15) Uani d P 0.321(6) A 3
H H73 1.2569 0.3717 0.3723 0.052 Uiso calc PR 0.321(6) A 3

loop_
_atom_site_aniso_label
_atom_site_aniso_U_11
_atom_site_aniso_U_22
_atom_site_aniso_U_33
_atom_site_aniso_U_12
_atom_site_aniso_U_13
_atom_site_aniso_U_23
O2 0.0232(6) 0.0108(5) 0.0381(7) 0.0017(4) -0.0069(5) -0.0015(5)
O6 0.0215(6) 0.0168(5) 0.0301(7) 0.0027(4) -0.0114(5) -0.0047(5)
O8 0.0344(8) 0.0159(6) 0.0700(11) 0.0077(5) -0.0270(8) -0.0004(6)
O9 0.0188(6) 0.0212(6) 0.0422(8) -0.0021(5) -0.0010(5) 0.0016(5)
N1 0.0157(6) 0.0121(6) 0.0224(7) 0.0027(5) -0.0051(5) 0.0001(5)
N3 0.0161(6) 0.0106(6) 0.0237(7) -0.0005(5) -0.0057(5) -0.0006(5)
N7 0.0221(7) 0.0125(6) 0.0355(8) 0.0039(5) -0.0117(6) -0.0033(5)
N9 0.0200(7) 0.0122(6) 0.0313(8) 0.0000(5) -0.0113(6) 0.0023(5)
C2 0.0152(7) 0.0126(6) 0.0211(7) 0.0003(5) -0.0019(6) 0.0008(5)
C4 0.0135(7) 0.0127(6) 0.0209(7) -0.0001(5) -0.0030(5) 0.0020(5)
C5 0.0158(7) 0.0113(6) 0.0211(7) 0.0019(5) -0.0027(6) 0.0001(5)
C6 0.0159(7) 0.0134(6) 0.0179(7) 0.0010(5) -0.0016(5) -0.0001(5)
C8 0.0231(9) 0.0147(7) 0.0397(10) 0.0022(6) -0.0129(8) -0.0005(7)
C9 0.0204(8) 0.0193(8) 0.0282(9) -0.0016(6) -0.0078(7) 0.0027(6)
C7A 0.0307(10) 0.0149(7) 0.0329(9) 0.0015(6) -0.0031(7) -0.0041(6)
O71 0.049(3) 0.024(2) 0.025(2) 0.0127(18) 0.0052(18) 0.0001(15)
C7B 0.0307(10) 0.0149(7) 0.0329(9) 0.0015(6) -0.0031(7) -0.0041(6)
O72 0.022(2) 0.0179(19) 0.032(2) -0.0022(16) 0.0001(16) 0.0008(15)
C7C 0.0307(10) 0.0149(7) 0.0329(9) 0.0015(6) -0.0031(7) -0.0041(6)
O73 0.028(3) 0.027(2) 0.048(3) -0.003(2) 0.002(2) 0.005(2)

loop_
_atom_type_symbol
_atom_type_description
_atom_type_scat_dispersion_real
_atom_type_scat_dispersion_imag
_atom_type_scat_source
C C 0.0033 0.0016 'International Tables Vol C Tables 4.2.6.8 and 6.1.1.4'
H H 0.0000 0.0000 'International Tables Vol C Tables 4.2.6.8 and 6.1.1.4'
N N 0.0061 0.0033 'International Tables Vol C Tables 4.2.6.8 and 6.1.1.4'
O O 0.0106 0.0060 'International Tables Vol C Tables 4.2.6.8 and 6.1.1.4'

loop_
_geom_angle_atom_site_label_1
_geom_angle_atom_site_label_2
_geom_angle_atom_site_label_3
_geom_angle_site_symmetry_1
_geom_angle_site_symmetry_3
_geom_angle
_geom_angle_publ_flag
C9 O9 H9 . . 114.0 ?
C2 N1 C6 . . 127.52(13) ?
C2 N1 H1 . . 116.4 ?
C6 N1 H1 . . 116.1 ?
C4 N3 C2 . . 118.90(13) ?
C4 N3 H3 . . 121.9 ?
C2 N3 H3 . . 118.8 ?
C8 N7 C5 . . 108.41(13) ?
C8 N7 C7A . . 123.00(14) ?
C5 N7 C7A . . 127.88(14) ?
C4 N9 C8 . . 107.66(13) ?
C4 N9 C9 . . 127.92(14) ?
C8 N9 C9 . . 122.74(14) ?
O2 C2 N3 . . 122.35(14) ?
O2 C2 N1 . . 121.10(14) ?
N3 C2 N1 . . 116.54(13) ?
N3 C4 C5 . . 123.92(14) ?
N3 C4 N9 . . 126.78(14) ?
C5 C4 N9 . . 109.29(13) ?
C4 C5 N7 . . 107.20(13) ?
C4 C5 C6 . . 120.28(14) ?
N7 C5 C6 . . 131.83(14) ?
O6 C6 N1 . . 120.36(14) ?
O6 C6 C5 . . 127.36(14) ?
N1 C6 C5 . . 112.28(13) ?
O8 C8 N7 . . 127.05(17) ?
O8 C8 N9 . . 125.52(16) ?
N7 C8 N9 . . 107.43(14) ?
O9 C9 N9 . . 112.21(16) ?
O9 C9 H9A . . 109.2 ?
N9 C9 H9A . . 109.2 ?
O9 C9 H9B . . 109.2 ?
N9 C9 H9B . . 109.2 ?
H9A C9 H9B . . 107.9 ?
O71 C7A N7 . . 105.2(2) ?
O71 C7A H7A1 . . 110.7 ?
N7 C7A H7A1 . . 110.7 ?
O71 C7A H7A2 . . 110.7 ?
N7 C7A H7A2 . . 110.7 ?
H7A1 C7A H7A2 . . 108.8 ?

loop_
_geom_bond_atom_site_label_1
_geom_bond_atom_site_label_2
_geom_bond_site_symmetry_2
_geom_bond_distance
_geom_bond_publ_flag
O2 C2 . 1.2450(19) ?
O6 C6 . 1.2524(19) ?
O8 C8 . 1.236(2) ?
O9 C9 . 1.401(2) ?
O9 H9 . 1.0371 ?
N1 C2 . 1.387(2) ?
N1 C6 . 1.406(2) ?
N1 H1 . 0.8627 ?
N3 C4 . 1.3673(19) ?
N3 C2 . 1.377(2) ?
N3 H3 . 0.8402 ?
N7 C8 . 1.377(2) ?
N7 C5 . 1.414(2) ?
N7 C7A . 1.470(2) ?
N9 C4 . 1.380(2) ?
N9 C8 . 1.414(2) ?
N9 C9 . 1.491(2) ?
C4 C5 . 1.376(2) ?
C5 C6 . 1.426(2) ?
C9 H9A . 0.9900 ?
C9 H9B . 0.9900 ?
C7A O71 . 1.371(5) ?
C7A H7A1 . 0.9900 ?
C7A H7A2 . 0.9900 ?
O71 H71 . 0.8400 ?
O72 H72 . 0.8400 ?
O73 H73 . 0.8400 ?

loop_
_geom_hbond_atom_site_label_D
_geom_hbond_atom_site_label_H
_geom_hbond_atom_site_label_A
_geom_hbond_site_symmetry_A
_geom_hbond_distance_DH
_geom_hbond_distance_HA
_geom_hbond_distance_DA
_geom_hbond_angle_DHA
O9 H9 O2 2_655 1.04 1.70 2.7270(18) 169
N1 H1 O6 3_856 0.86 1.98 2.8388(18) 179
N3 H3 O8 2_645 0.84 1.88 2.7104(19) 167
O71 H71 O2 3_756 0.84 2.04 2.873(4) 172
O72 H72 O9 2_655 0.84 2.01 2.834(5) 169
O73 H73 O8 1_655 0.84 2.17 2.892(6) 144
